data_7005652
loop_
_publ_author_name
'Konstantin V. Domasevitch'
'Il'ya A. Gural'skiy'
'Pavlo V. Solntsev'
'Eduard B. Rusanov'
'Harald Krautscheid'
'Judith A. K. Howard'
'Alexander N. Chernega'

_publ_section_title
;
 4,4'-Bipyridazine: a new twist for the synthesis of coordination
 polymers.
;
_journal_issue 29
_journal_name_full 'Dalton transactions (Cambridge, England : 2003)'
_journal_page_first 3140
_journal_page_last 3148
_journal_paper_doi 10.1039/b703911e
_journal_year 2007
_chemical_formula_moiety 'C8 H6 CL2 CU2 N4'
_chemical_formula_sum 'C8 H6 Cl2 Cu2 N4'
_chemical_formula_weight 356.15
_chemical_name_common 'Copper(i) Chloride 2:1 Complex with 4,4'-Bipyridazine'
_chemical_name_systematic
;
Copper(I) Chloride 2:1 Complex with 4,4'-Bipyridazine
;
_space_group_IT_number 14
_space_group_name_Hall '-P 2ybc'
_space_group_name_H-M_alt 'P 1 21/c 1'
_symmetry_cell_setting monoclinic
_symmetry_Int_Tables_number 14
_symmetry_space_group_name_Hall '-P 2ybc'
_symmetry_space_group_name_H-M 'P 1 21/c 1'
_atom_sites_solution_hydrogens geom
_atom_sites_solution_primary direct
_atom_sites_solution_secondary difmap
_audit_creation_method SHELXL-97
_cell_angle_alpha 90.00
_cell_angle_beta 114.23(2)
_cell_angle_gamma 90.00
_cell_formula_units_Z 2
_cell_length_a 6.617(2)
_cell_length_b 13.132(4)
_cell_length_c 6.642(2)
_cell_measurement_reflns_used 22
_cell_measurement_temperature 296(2)
_cell_measurement_theta_max 17.77
_cell_measurement_theta_min 12.11
_cell_volume 526.3(3)
_computing_cell_refinement 'CAD4 Express (Enraf Nonius, 1994)'
_computing_data_collection 'CAD4 Express (Enraf Nonius, 1994)'
_computing_data_reduction 'XCAD4 (Harms & Wocadlo, 1995)'
_computing_molecular_graphics 'Diamond 2.1c (Brandenburg, 1999)'
_computing_publication_material 'SHELXL-97 (Sheldrick, 1997)'
_computing_structure_refinement 'SHELXL-97 (Sheldrick, 1997)'
_computing_structure_solution 'SHELXS-97 (Sheldrick, 1990)'
_diffrn_ambient_temperature 296(2)
_diffrn_measured_fraction_theta_full 0.998
_diffrn_measured_fraction_theta_max 0.998
_diffrn_measurement_device_type 'Enraf-Nonius CAD4'
_diffrn_measurement_method 'non-profiled \w-2\q scans'
_diffrn_radiation_monochromator graphite
_diffrn_radiation_source 'fine-focus sealed tube'
_diffrn_radiation_type MoK\a
_diffrn_radiation_wavelength 0.71073
_diffrn_reflns_av_R_equivalents 0.0309
_diffrn_reflns_av_sigmaI/netI 0.0287
_diffrn_reflns_limit_h_max 7
_diffrn_reflns_limit_h_min 0
_diffrn_reflns_limit_k_max 15
_diffrn_reflns_limit_k_min 0
_diffrn_reflns_limit_l_max 7
_diffrn_reflns_limit_l_min -7
_diffrn_reflns_number 1003
_diffrn_reflns_theta_full 24.97
_diffrn_reflns_theta_max 24.97
_diffrn_reflns_theta_min 3.10
_diffrn_standards_decay_% 0
_diffrn_standards_interval_time 120
_diffrn_standards_number 3
_exptl_absorpt_coefficient_mu 4.518
_exptl_absorpt_correction_T_max 0.4047
_exptl_absorpt_correction_T_min 0.2686
_exptl_absorpt_correction_type psi-scan
_exptl_absorpt_process_details '(North et al., 1968)'
_exptl_crystal_colour black
_exptl_crystal_density_diffrn 2.247
_exptl_crystal_density_method 'not measured'
_exptl_crystal_description prism
_exptl_crystal_F_000 348
_exptl_crystal_size_max 0.34
_exptl_crystal_size_mid 0.26
_exptl_crystal_size_min 0.20
_refine_diff_density_max 0.383
_refine_diff_density_min -0.433
_refine_diff_density_rms 0.096
_refine_ls_extinction_method none
_refine_ls_goodness_of_fit_ref 1.073
_refine_ls_hydrogen_treatment constr
_refine_ls_matrix_type full
_refine_ls_number_parameters 73
_refine_ls_number_reflns 923
_refine_ls_number_restraints 0
_refine_ls_restrained_S_all 1.073
_refine_ls_R_factor_all 0.0399
_refine_ls_R_factor_gt 0.0315
_refine_ls_shift/su_max 0.000
_refine_ls_shift/su_mean 0.000
_refine_ls_structure_factor_coef Fsqd
_refine_ls_weighting_details 'calc w=1/[\s^2^(Fo^2^)+(0.0505P)^2^+0.4239P] where P=(Fo^2^+2Fc^2^)/3'
_refine_ls_weighting_scheme calc
_refine_ls_wR_factor_gt 0.0845
_refine_ls_wR_factor_ref 0.0890
_reflns_number_gt 796
_reflns_number_total 923
_reflns_threshold_expression >2sigma(I)
_cod_data_source_file b703911e.txt
_cod_data_source_block (7)
_cod_depositor_comments
;
The following automatic conversions were performed:
'_symmetry_cell_setting' value 'Monoclinic' changed to 'monoclinic'
according to '/home/saulius/struct/CIF-dictionaries/cif_core.dic'
dictionary named 'cif_core.dic' version 2.4.1 from 2010-06-29.

Automatic conversion script
Id: cif_fix_enum 1527 2010-12-29 10:47:43Z saulius 
;
_cod_original_sg_symbol_Hall '-P 2ybc '
_cod_original_sg_symbol_H-M 'P2(1)/c '
_cod_database_code 7005652

loop_
_symmetry_equiv_pos_as_xyz
'x, y, z'
'-x, y+1/2, -z+1/2'
'-x, -y, -z'
'x, -y-1/2, z-1/2'

loop_
_atom_site_label
_atom_site_type_symbol
_atom_site_fract_x
_atom_site_fract_y
_atom_site_fract_z
_atom_site_U_iso_or_equiv
_atom_site_adp_type
_atom_site_occupancy
_atom_site_symmetry_multiplicity
_atom_site_calc_flag
_atom_site_refinement_flags
_atom_site_disorder_assembly
_atom_site_disorder_group
Cu1 Cu 0.04439(8) 0.72742(4) 0.23373(8) 0.0329(2) Uani 1 1 d . . .
Cl1 Cl 0.25679(17) 0.67673(8) 0.05449(16) 0.0414(3) Uani 1 1 d . . .
N1 N -0.1202(5) 0.6320(2) 0.3481(5) 0.0256(6) Uani 1 1 d . . .
N2 N -0.1694(5) 0.6665(2) 0.5157(5) 0.0309(7) Uani 1 1 d . . .
C1 C -0.3159(6) 0.6164(3) 0.5664(7) 0.0321(8) Uani 1 1 d . . .
H1A H -0.3557 0.6450 0.6783 0.039 Uiso 1 1 calc R . .
C2 C -0.4171(5) 0.5248(3) 0.4683(6) 0.0243(7) Uani 1 1 d . . .
C3 C -0.3509(6) 0.4866(3) 0.3127(6) 0.0306(8) Uani 1 1 d . . .
H3A H -0.4046 0.4219 0.2443 0.037 Uiso 1 1 calc R . .
C4 C -0.2051(6) 0.5432(3) 0.2558(6) 0.0304(8) Uani 1 1 d . . .
H4A H -0.1631 0.5169 0.1437 0.036 Uiso 1 1 calc R . .

loop_
_atom_site_aniso_label
_atom_site_aniso_U_11
_atom_site_aniso_U_22
_atom_site_aniso_U_33
_atom_site_aniso_U_23
_atom_site_aniso_U_13
_atom_site_aniso_U_12
Cu1 0.0336(3) 0.0322(3) 0.0340(3) 0.00374(18) 0.0149(2) 0.00028(19)
Cl1 0.0435(6) 0.0478(6) 0.0331(5) 0.0074(4) 0.0159(5) 0.0223(5)
N1 0.0224(15) 0.0258(14) 0.0253(16) -0.0016(12) 0.0063(12) -0.0008(12)
N2 0.0292(17) 0.0298(16) 0.0336(17) -0.0070(13) 0.0128(14) -0.0080(13)
C1 0.031(2) 0.033(2) 0.032(2) -0.0068(15) 0.0122(16) -0.0081(16)
C2 0.0167(16) 0.0263(17) 0.0228(18) 0.0022(14) 0.0010(14) 0.0008(14)
C3 0.0250(19) 0.0273(19) 0.038(2) -0.0055(16) 0.0120(17) -0.0016(15)
C4 0.029(2) 0.0317(19) 0.031(2) -0.0037(15) 0.0128(17) -0.0019(16)

loop_
_atom_type_symbol
_atom_type_description
_atom_type_scat_dispersion_real
_atom_type_scat_dispersion_imag
_atom_type_scat_source
C C 0.0033 0.0016 'International Tables Vol C Tables 4.2.6.8 and 6.1.1.4'
H H 0.0000 0.0000 'International Tables Vol C Tables 4.2.6.8 and 6.1.1.4'
Cl Cl 0.1484 0.1585 'International Tables Vol C Tables 4.2.6.8 and 6.1.1.4'
Cu Cu 0.3201 1.2651 'International Tables Vol C Tables 4.2.6.8 and 6.1.1.4'
N N 0.0061 0.0033 'International Tables Vol C Tables 4.2.6.8 and 6.1.1.4'

loop_
_geom_angle_atom_site_label_1
_geom_angle_atom_site_label_2
_geom_angle_atom_site_label_3
_geom_angle
_geom_angle_site_symmetry_1
_geom_angle_site_symmetry_3
_geom_angle_publ_flag
N1 Cu1 N2 111.18(12) . 4_575 ?
N1 Cu1 Cl1 124.23(9) . . ?
N2 Cu1 Cl1 102.71(9) 4_575 . ?
N1 Cu1 Cl1 101.83(9) . 4_576 ?
N2 Cu1 Cl1 104.56(10) 4_575 4_576 ?
Cl1 Cu1 Cl1 110.98(6) . 4_576 ?
Cu1 Cl1 Cu1 92.80(4) . 4_575 ?
C4 N1 N2 118.1(3) . . ?
C4 N1 Cu1 124.5(3) . . ?
N2 N1 Cu1 116.9(2) . . ?
C1 N2 N1 119.3(3) . . ?
C1 N2 Cu1 120.9(2) . 4_576 ?
N1 N2 Cu1 117.9(2) . 4_576 ?
N2 C1 C2 124.6(3) . . ?
C3 C2 C1 115.1(3) . . ?
C3 C2 C2 123.9(4) . 3_466 ?
C1 C2 C2 121.0(4) . 3_466 ?
C2 C3 C4 118.8(3) . . ?
N1 C4 C3 123.6(3) . . ?

loop_
_geom_bond_atom_site_label_1
_geom_bond_atom_site_label_2
_geom_bond_distance
_geom_bond_site_symmetry_2
_geom_bond_publ_flag
Cu1 N1 2.003(3) . ?
Cu1 N2 2.087(3) 4_575 ?
Cu1 Cl1 2.2825(11) . ?
Cu1 Cl1 2.3749(12) 4_576 ?
N1 C4 1.330(5) . ?
N1 N2 1.359(4) . ?
N2 C1 1.324(5) . ?
C1 C2 1.401(5) . ?
C2 C3 1.372(5) . ?
C2 C2 1.478(7) 3_466 ?
C3 C4 1.388(5) . ?

loop_
_geom_torsion_atom_site_label_1
_geom_torsion_atom_site_label_2
_geom_torsion_atom_site_label_3
_geom_torsion_atom_site_label_4
_geom_torsion
_geom_torsion_site_symmetry_1
_geom_torsion_site_symmetry_2
_geom_torsion_site_symmetry_3
_geom_torsion_site_symmetry_4
_geom_torsion_publ_flag
N1 Cu1 Cl1 Cu1 121.42(10) . . . 4_575 ?
N2 Cu1 Cl1 Cu1 -5.56(10) 4_575 . . 4_575 ?
Cl1 Cu1 Cl1 Cu1 -116.81(6) 4_576 . . 4_575 ?
N2 Cu1 N1 C4 91.7(3) 4_575 . . . ?
Cl1 Cu1 N1 C4 -31.6(3) . . . . ?
Cl1 Cu1 N1 C4 -157.4(3) 4_576 . . . ?
N2 Cu1 N1 N2 -80.3(2) 4_575 . . . ?
Cl1 Cu1 N1 N2 156.4(2) . . . . ?
Cl1 Cu1 N1 N2 30.6(3) 4_576 . . . ?
C4 N1 N2 C1 -6.7(5) . . . . ?
Cu1 N1 N2 C1 165.9(3) . . . . ?
C4 N1 N2 Cu1 157.9(3) . . . 4_576 ?
Cu1 N1 N2 Cu1 -29.5(3) . . . 4_576 ?
N1 N2 C1 C2 4.4(6) . . . . ?
Cu1 N2 C1 C2 -159.8(3) 4_576 . . . ?
N2 C1 C2 C3 1.2(6) . . . . ?
N2 C1 C2 C2 -178.6(4) . . . 3_466 ?
C1 C2 C3 C4 -4.1(5) . . . . ?
C2 C2 C3 C4 175.7(4) 3_466 . . . ?
N2 N1 C4 C3 3.8(6) . . . . ?
Cu1 N1 C4 C3 -168.2(3) . . . . ?
C2 C3 C4 N1 1.8(6) . . . . ?
